data_7714735
loop_
_publ_author_name
'Sanz-Garrido, Jorge'
'Martin, Avelino'
'Gonz&#xe1;lez-Arellano, Camino'
'Flores, Juan C.'

_publ_section_title
;
 Half-sandwich Ni(II) complexes bearing enantiopure bidentate
 NHC-carboxylate ligands: efficient catalysts for the hydrosilylative
 reduction of acetophenones.
;
_journal_issue 4
_journal_name_full 'Dalton transactions (Cambridge, England : 2003)'
_journal_page_first 1460
_journal_page_last 1468
_journal_paper_doi 10.1039/d3dt03739h
_journal_volume 53
_journal_year 2024
_chemical_absolute_configuration unk
_chemical_formula_moiety 'C34 H42 N4 Ni O4, 2(C H Cl3)'
_chemical_formula_sum 'C36 H44 Cl6 N4 Ni O4'
_chemical_formula_weight 868.16
_space_group_crystal_system monoclinic
_space_group_IT_number 4
_space_group_name_Hall 'P 2yb'
_space_group_name_H-M_alt 'P 1 21 1'
_atom_sites_solution_hydrogens geom
_audit_creation_date 2023-09-25
_audit_creation_method
;
Olex2 1.5
(compiled 2023.08.24 svn.re1ec1418 for OlexSys, GUI svn.r6817)
;
_audit_update_record
;
2023-10-23 deposited with the CCDC.	2023-12-15 downloaded from the CCDC.
;
_cell_angle_alpha 90
_cell_angle_beta 107.0760(10)
_cell_angle_gamma 90
_cell_formula_units_Z 2
_cell_length_a 10.7822(4)
_cell_length_b 17.9182(5)
_cell_length_c 11.2267(4)
_cell_measurement_reflns_used 9988
_cell_measurement_temperature 200.00
_cell_measurement_theta_max 27.453
_cell_measurement_theta_min 2.303
_cell_volume 2073.35(12)
_computing_cell_refinement 'SAINT V8.40B (Bruker, 2019)'
_computing_data_collection 'Apex3 v2019.11-0 (Bruker, 2019)'
_computing_data_reduction 'SAINT V8.40B (Bruker, 2019)'
_computing_molecular_graphics 'Olex2 1.5 (Dolomanov et al., 2009)'
_computing_publication_material 'Olex2 1.5 (Dolomanov et al., 2009)'
_computing_structure_refinement
;
SHELXL-2018/3 (Sheldrick, 2015, 2018), 
;
_computing_structure_solution 'ShelXT (Sheldrick, 2015)'
_diffrn_ambient_temperature 200.00
_diffrn_detector_area_resol_mean 7.4074
_diffrn_measured_fraction_theta_full 0.988
_diffrn_measured_fraction_theta_max 0.990
_diffrn_measurement_device '\k-geometry diffractometer'
_diffrn_measurement_device_type
;
Bruker AXS D8 Venture diffractometer with PhotonIII_C14 charge-integrating and 
photon counting pixel array detector
;
_diffrn_measurement_method 'omega and phi scans'
_diffrn_radiation_collimation 'focusing mirrors'
_diffrn_radiation_monochromator 'multilayer mirror optics'
_diffrn_radiation_type MoK\a
_diffrn_radiation_wavelength 0.71073
_diffrn_reflns_av_R_equivalents 0.0457
_diffrn_reflns_av_unetI/netI 0.0337
_diffrn_reflns_Laue_measured_fraction_full 0.988
_diffrn_reflns_Laue_measured_fraction_max 0.990
_diffrn_reflns_limit_h_max 11
_diffrn_reflns_limit_h_min -13
_diffrn_reflns_limit_k_max 23
_diffrn_reflns_limit_k_min -23
_diffrn_reflns_limit_l_max 14
_diffrn_reflns_limit_l_min -14
_diffrn_reflns_number 56426
_diffrn_reflns_point_group_measured_fraction_full 0.988
_diffrn_reflns_point_group_measured_fraction_max 0.989
_diffrn_reflns_theta_full 25.000
_diffrn_reflns_theta_max 27.487
_diffrn_reflns_theta_min 1.976
_diffrn_source 'microfocus sealed tube'
_diffrn_source_current 1.4
_diffrn_source_power 0.0
_diffrn_source_type 'INCOATEC I\ms 3.0'
_diffrn_source_voltage 50
_exptl_absorpt_coefficient_mu 0.896
_exptl_absorpt_correction_T_max 0.7456
_exptl_absorpt_correction_T_min 0.6705
_exptl_absorpt_correction_type multi-scan
_exptl_absorpt_process_details
;
SADABS-2016/2 (Bruker,2016) was used for absorption correction.
wR2(int) was 0.0998 before and 0.0662 after correction.
The Ratio of minimum to maximum transmission is 0.8993.
The \l/2 correction factor is Not present.
;
_exptl_crystal_colour yellow
_exptl_crystal_colour_primary yellow
_exptl_crystal_density_diffrn 1.391
_exptl_crystal_description block
_exptl_crystal_F_000 900
_exptl_crystal_size_max 0.23
_exptl_crystal_size_mid 0.166
_exptl_crystal_size_min 0.057
_refine_diff_density_max 0.326
_refine_diff_density_min -0.361
_refine_diff_density_rms 0.041
_refine_ls_abs_structure_details
;
 Refined as an inversion twin.
;
_refine_ls_abs_structure_Flack 0.033(11)
_refine_ls_extinction_method none
_refine_ls_goodness_of_fit_ref 1.031
_refine_ls_hydrogen_treatment constr
_refine_ls_matrix_type full
_refine_ls_number_parameters 471
_refine_ls_number_reflns 9405
_refine_ls_number_restraints 1
_refine_ls_restrained_S_all 1.031
_refine_ls_R_factor_all 0.0338
_refine_ls_R_factor_gt 0.0307
_refine_ls_shift/su_max 0.000
_refine_ls_shift/su_mean 0.000
_refine_ls_structure_factor_coef Fsqd
_refine_ls_weighting_details 'w=1/[\s^2^(Fo^2^)+(0.0294P)^2^+0.5602P] where P=(Fo^2^+2Fc^2^)/3'
_refine_ls_weighting_scheme calc
_refine_ls_wR_factor_gt 0.0681
_refine_ls_wR_factor_ref 0.0697
_reflns_Friedel_coverage 0.936
_reflns_Friedel_fraction_full 0.987
_reflns_Friedel_fraction_max 0.988
_reflns_number_gt 8896
_reflns_number_total 9405
_reflns_threshold_expression 'I > 2\s(I)'
_cod_data_source_file d3dt03739h2.cif
_cod_data_source_block pgsval2ni_0m_a
_cod_depositor_comments 'Adding full bibliography for 7714726--7714736.cif.'
_cod_database_code 7714735
_shelx_shelxl_version_number 2018/3
_shelx_space_group_comment
;
The symmetry employed for this shelxl refinement is uniquely defined
by the following loop, which should always be used as a source of
symmetry information in preference to the above space-group names.
They are only intended as comments.
;
_shelx_estimated_absorpt_t_max 0.951
_shelx_estimated_absorpt_t_min 0.820
_olex2_refinement_description
;
1. Twinned data refinement
 Scales: 0.967(11)
 0.033(11)
2. Fixed Uiso
 At 1.2 times of:
  All C(H) groups
 At 1.5 times of:
  All C(H,H,H) groups
3.a Ternary CH refined with riding coordinates:
 C5(H5), C6(H6), C25(H25), C26(H26), C42(H42), C41(H41)
3.b Aromatic/amide H refined with riding coordinates:
 C2(H2), C3(H3), C11(H11), C13(H13), C22(H22), C23(H23), C31(H31), C33(H33)
3.c Idealised Me refined as rotating group:
 C7(H7A,H7B,H7C), C8(H8A,H8B,H8C), C15(H15A,H15B,H15C), C16(H16A,H16B,H16C),
 C17(H17A,H17B,H17C), C27(H27A,H27B,H27C), C28(H28A,H28B,H28C), C35(H35A,H35B,
 H35C), C36(H36A,H36B,H36C), C37(H37A,H37B,H37C)
;
_olex2_submission_special_instructions 'No special instructions were received'

loop_
_space_group_symop_operation_xyz
'x, y, z'
'-x, y+1/2, -z'

loop_
_atom_site_label
_atom_site_type_symbol
_atom_site_fract_x
_atom_site_fract_y
_atom_site_fract_z
_atom_site_U_iso_or_equiv
_atom_site_adp_type
_atom_site_occupancy
_atom_site_site_symmetry_order
_atom_site_calc_flag
_atom_site_refinement_flags_posn
_atom_site_refinement_flags_adp
_atom_site_refinement_flags_occupancy
_atom_site_disorder_assembly
_atom_site_disorder_group
Ni1 Ni 0.25190(4) 0.50816(2) 0.49050(3) 0.01939(8) Uani 1 1 d . . . . .
O1 O 0.3400(2) 0.41676(11) 0.52197(19) 0.0256(4) Uani 1 1 d . . . . .
O2 O 0.3579(3) 0.30000(12) 0.5876(2) 0.0397(6) Uani 1 1 d . . . . .
O21 O 0.1629(2) 0.59825(11) 0.45564(19) 0.0270(4) Uani 1 1 d . . . . .
O22 O 0.1355(3) 0.71672(12) 0.4007(2) 0.0407(6) Uani 1 1 d . . . . .
N1 N -0.0218(2) 0.45108(13) 0.3771(2) 0.0257(5) Uani 1 1 d . . . . .
N2 N 0.0891(2) 0.39770(13) 0.5444(2) 0.0234(5) Uani 1 1 d . . . . .
N21 N 0.5300(2) 0.54953(13) 0.6058(2) 0.0243(5) Uani 1 1 d . . . . .
N22 N 0.4254(2) 0.62204(12) 0.4594(2) 0.0225(5) Uani 1 1 d . . . . .
C1 C 0.0940(3) 0.45368(15) 0.4655(3) 0.0228(6) Uani 1 1 d . . . . .
C2 C -0.0962(3) 0.39267(17) 0.4003(3) 0.0304(6) Uani 1 1 d . . . . .
H2 H -0.181031 0.379323 0.351042 0.037 Uiso 1 1 calc R U . . .
C3 C -0.0267(3) 0.35871(17) 0.5043(3) 0.0299(7) Uani 1 1 d . . . . .
H3 H -0.051582 0.316428 0.542931 0.036 Uiso 1 1 calc R U . . .
C4 C 0.3105(3) 0.36256(16) 0.5834(3) 0.0251(6) Uani 1 1 d . . . . .
C5 C 0.2068(3) 0.38005(15) 0.6492(3) 0.0252(6) Uani 1 1 d . . . . .
H5 H 0.233895 0.427034 0.698012 0.030 Uiso 1 1 calc R U . . .
C6 C 0.1829(3) 0.32157(18) 0.7383(3) 0.0342(7) Uani 1 1 d . . . . .
H6 H 0.150231 0.274666 0.691338 0.041 Uiso 1 1 calc R U . . .
C7 C 0.3111(4) 0.3055(2) 0.8394(4) 0.0515(10) Uani 1 1 d . . . . .
H7A H 0.372510 0.282386 0.801230 0.077 Uiso 1 1 calc R U . . .
H7B H 0.294875 0.271453 0.901545 0.077 Uiso 1 1 calc R U . . .
H7C H 0.347540 0.352297 0.879886 0.077 Uiso 1 1 calc R U . . .
C8 C 0.0835(4) 0.3496(2) 0.8019(4) 0.0508(10) Uani 1 1 d . . . . .
H8A H 0.117726 0.393931 0.851789 0.076 Uiso 1 1 calc R U . . .
H8B H 0.067065 0.310322 0.856203 0.076 Uiso 1 1 calc R U . . .
H8C H 0.002343 0.362257 0.738360 0.076 Uiso 1 1 calc R U . . .
C9 C -0.0609(3) 0.49585(15) 0.2653(3) 0.0259(6) Uani 1 1 d . . . . .
C10 C -0.1448(3) 0.55496(18) 0.2603(3) 0.0323(7) Uani 1 1 d . . . . .
C11 C -0.1851(3) 0.5953(2) 0.1499(3) 0.0408(8) Uani 1 1 d . . . . .
H11 H -0.242319 0.636336 0.144442 0.049 Uiso 1 1 calc R U . . .
C12 C -0.1440(4) 0.5773(2) 0.0477(3) 0.0421(8) Uani 1 1 d . . . . .
C13 C -0.0612(3) 0.5172(2) 0.0566(3) 0.0427(8) Uani 1 1 d . . . . .
H13 H -0.033313 0.504295 -0.013487 0.051 Uiso 1 1 calc R U . . .
C14 C -0.0175(3) 0.47514(19) 0.1648(3) 0.0350(7) Uani 1 1 d . . . . .
C15 C -0.1914(4) 0.5755(2) 0.3690(4) 0.0523(10) Uani 1 1 d . . . . .
H15A H -0.258532 0.540195 0.375423 0.078 Uiso 1 1 calc R U . . .
H15B H -0.227628 0.626076 0.357175 0.078 Uiso 1 1 calc R U . . .
H15C H -0.118578 0.573756 0.445578 0.078 Uiso 1 1 calc R U . . .
C16 C -0.1861(5) 0.6228(3) -0.0696(4) 0.0663(13) Uani 1 1 d . . . . .
H16A H -0.272810 0.643233 -0.079292 0.099 Uiso 1 1 calc R U . . .
H16B H -0.188310 0.591060 -0.141295 0.099 Uiso 1 1 calc R U . . .
H16C H -0.124651 0.663783 -0.064758 0.099 Uiso 1 1 calc R U . . .
C17 C 0.0718(5) 0.4098(2) 0.1729(4) 0.0556(11) Uani 1 1 d . . . . .
H17A H 0.158884 0.422874 0.225605 0.083 Uiso 1 1 calc R U . . .
H17B H 0.075610 0.396833 0.089216 0.083 Uiso 1 1 calc R U . . .
H17C H 0.039215 0.367000 0.209091 0.083 Uiso 1 1 calc R U . . .
C21 C 0.4112(3) 0.56020(15) 0.5228(3) 0.0210(5) Uani 1 1 d . . . . .
C22 C 0.6165(3) 0.60380(17) 0.5918(3) 0.0303(6) Uani 1 1 d . . . . .
H22 H 0.705312 0.607936 0.638335 0.036 Uiso 1 1 calc R U . . .
C23 C 0.5508(3) 0.64929(16) 0.5000(3) 0.0284(6) Uani 1 1 d . . . . .
H23 H 0.583912 0.691837 0.469018 0.034 Uiso 1 1 calc R U . . .
C24 C 0.1970(3) 0.65862(15) 0.4107(3) 0.0249(6) Uani 1 1 d . . . . .
C25 C 0.3177(3) 0.65685(15) 0.3648(3) 0.0251(6) Uani 1 1 d . . . . .
H25 H 0.342782 0.709748 0.355358 0.030 Uiso 1 1 calc R U . . .
C26 C 0.2916(3) 0.61916(17) 0.2371(3) 0.0322(7) Uani 1 1 d . . . . .
H26 H 0.265739 0.566245 0.245233 0.039 Uiso 1 1 calc R U . . .
C27 C 0.1782(4) 0.6585(2) 0.1423(3) 0.0499(9) Uani 1 1 d . . . . .
H27A H 0.100514 0.655502 0.170396 0.075 Uiso 1 1 calc R U . . .
H27B H 0.161330 0.634016 0.060952 0.075 Uiso 1 1 calc R U . . .
H27C H 0.200536 0.710934 0.134882 0.075 Uiso 1 1 calc R U . . .
C28 C 0.4126(4) 0.6186(2) 0.1930(3) 0.0498(10) Uani 1 1 d . . . . .
H28A H 0.440857 0.670044 0.186272 0.075 Uiso 1 1 calc R U . . .
H28B H 0.392722 0.594349 0.111285 0.075 Uiso 1 1 calc R U . . .
H28C H 0.482058 0.591146 0.252956 0.075 Uiso 1 1 calc R U . . .
C29 C 0.5612(3) 0.49808(16) 0.7091(3) 0.0260(6) Uani 1 1 d . . . . .
C30 C 0.6454(3) 0.43918(17) 0.7097(3) 0.0301(6) Uani 1 1 d . . . . .
C31 C 0.6803(3) 0.39356(19) 0.8150(3) 0.0383(8) Uani 1 1 d . . . . .
H31 H 0.737885 0.353088 0.817422 0.046 Uiso 1 1 calc R U . . .
C32 C 0.6342(4) 0.4051(2) 0.9153(3) 0.0410(8) Uani 1 1 d . . . . .
C33 C 0.5505(4) 0.4645(2) 0.9113(3) 0.0406(8) Uani 1 1 d . . . . .
H33 H 0.517869 0.472690 0.980179 0.049 Uiso 1 1 calc R U . . .
C34 C 0.5129(3) 0.5125(2) 0.8091(3) 0.0330(6) Uani 1 1 d . . . . .
C35 C 0.7001(4) 0.4259(2) 0.6033(4) 0.0459(9) Uani 1 1 d . . . . .
H35A H 0.633708 0.436885 0.524544 0.069 Uiso 1 1 calc R U . . .
H35B H 0.726916 0.373592 0.603673 0.069 Uiso 1 1 calc R U . . .
H35C H 0.775250 0.458401 0.611945 0.069 Uiso 1 1 calc R U . . .
C36 C 0.6744(5) 0.3548(3) 1.0281(4) 0.0642(12) Uani 1 1 d . . . . .
H36A H 0.611962 0.313855 1.018174 0.096 Uiso 1 1 calc R U . . .
H36B H 0.676456 0.383594 1.102883 0.096 Uiso 1 1 calc R U . . .
H36C H 0.760836 0.334392 1.036392 0.096 Uiso 1 1 calc R U . . .
C37 C 0.4250(4) 0.5773(2) 0.8095(3) 0.0492(10) Uani 1 1 d . . . . .
H37A H 0.465945 0.623466 0.792986 0.074 Uiso 1 1 calc R U . . .
H37B H 0.409493 0.580792 0.891060 0.074 Uiso 1 1 calc R U . . .
H37C H 0.342296 0.570101 0.744741 0.074 Uiso 1 1 calc R U . . .
Cl4 Cl 0.47187(13) 0.42404(5) 0.26080(11) 0.0606(3) Uani 1 1 d . . . . .
Cl5 Cl 0.33143(12) 0.28479(6) 0.21761(12) 0.0663(3) Uani 1 1 d . . . . .
Cl6 Cl 0.60120(10) 0.28591(5) 0.35459(11) 0.0538(3) Uani 1 1 d . . . . .
C42 C 0.4551(4) 0.33555(19) 0.3221(3) 0.0375(7) Uani 1 1 d . . . . .
H42 H 0.432037 0.342322 0.401399 0.045 Uiso 1 1 calc R U . . .
Cl1 Cl 0.02596(11) 0.56991(5) 0.71333(11) 0.0567(3) Uani 1 1 d . . . . .
Cl2 Cl -0.10138(10) 0.71095(5) 0.63167(12) 0.0543(3) Uani 1 1 d . . . . .
Cl3 Cl 0.16575(12) 0.70814(6) 0.77864(12) 0.0630(3) Uani 1 1 d . . . . .
C41 C 0.0452(3) 0.66164(19) 0.6646(3) 0.0371(7) Uani 1 1 d . . . . .
H41 H 0.072388 0.658955 0.586825 0.044 Uiso 1 1 calc R U . . .

loop_
_atom_site_aniso_label
_atom_site_aniso_U_11
_atom_site_aniso_U_22
_atom_site_aniso_U_33
_atom_site_aniso_U_23
_atom_site_aniso_U_13
_atom_site_aniso_U_12
Ni1 0.01936(14) 0.01651(14) 0.02413(15) 0.00117(15) 0.00923(11) -0.00066(13)
O1 0.0267(11) 0.0196(9) 0.0339(11) 0.0001(8) 0.0143(9) 0.0013(8)
O2 0.0480(16) 0.0200(11) 0.0556(15) 0.0019(9) 0.0223(12) 0.0083(10)
O21 0.0257(11) 0.0223(10) 0.0361(11) 0.0024(8) 0.0138(9) 0.0042(8)
O22 0.0424(15) 0.0234(11) 0.0610(16) 0.0032(10) 0.0223(12) 0.0115(10)
N1 0.0219(13) 0.0256(12) 0.0300(12) 0.0010(10) 0.0083(10) -0.0031(10)
N2 0.0227(13) 0.0208(11) 0.0291(12) 0.0009(9) 0.0114(10) -0.0015(9)
N21 0.0229(12) 0.0240(12) 0.0258(12) 0.0028(9) 0.0069(10) -0.0026(9)
N22 0.0253(13) 0.0186(11) 0.0255(12) 0.0019(9) 0.0104(10) -0.0019(9)
C1 0.0239(15) 0.0197(12) 0.0267(14) 0.0001(10) 0.0104(12) 0.0003(11)
C2 0.0226(15) 0.0291(14) 0.0401(17) -0.0015(13) 0.0100(13) -0.0083(12)
C3 0.0309(17) 0.0239(14) 0.0386(16) 0.0001(12) 0.0157(13) -0.0064(12)
C4 0.0254(15) 0.0204(13) 0.0295(14) -0.0020(11) 0.0078(12) 0.0006(11)
C5 0.0288(15) 0.0199(13) 0.0278(14) 0.0005(11) 0.0097(12) 0.0002(11)
C6 0.0447(19) 0.0274(15) 0.0322(16) 0.0059(12) 0.0141(14) -0.0041(13)
C7 0.061(3) 0.047(2) 0.041(2) 0.0176(16) 0.0060(18) -0.0035(19)
C8 0.059(2) 0.061(2) 0.040(2) 0.0102(17) 0.0282(18) -0.003(2)
C9 0.0232(14) 0.0267(17) 0.0270(13) 0.0005(11) 0.0060(11) -0.0027(10)
C10 0.0280(16) 0.0339(16) 0.0335(16) 0.0000(13) 0.0068(13) 0.0002(13)
C11 0.0352(18) 0.0374(18) 0.0445(19) 0.0067(15) 0.0034(15) 0.0084(15)
C12 0.0389(19) 0.049(2) 0.0325(17) 0.0099(15) 0.0013(14) -0.0040(16)
C13 0.0484(19) 0.052(2) 0.0286(14) 0.0011(17) 0.0127(13) 0.0000(19)
C14 0.0359(18) 0.0351(16) 0.0346(17) -0.0008(13) 0.0111(14) 0.0022(14)
C15 0.055(2) 0.059(2) 0.046(2) 0.0016(18) 0.0201(19) 0.022(2)
C16 0.065(3) 0.081(3) 0.043(2) 0.025(2) 0.000(2) 0.005(2)
C17 0.070(3) 0.053(2) 0.051(2) 0.0008(18) 0.030(2) 0.022(2)
C21 0.0206(14) 0.0198(12) 0.0245(13) 0.0007(10) 0.0098(11) 0.0002(11)
C22 0.0234(15) 0.0307(15) 0.0373(16) 0.0002(13) 0.0096(12) -0.0070(12)
C23 0.0267(15) 0.0247(14) 0.0365(16) 0.0007(12) 0.0133(13) -0.0079(12)
C24 0.0283(16) 0.0197(13) 0.0274(14) -0.0005(11) 0.0093(12) 0.0009(11)
C25 0.0287(15) 0.0194(13) 0.0276(14) 0.0038(11) 0.0088(12) 0.0008(11)
C26 0.0411(18) 0.0306(15) 0.0276(15) 0.0014(12) 0.0143(13) -0.0014(13)
C27 0.054(2) 0.056(2) 0.0330(18) 0.0037(16) 0.0026(16) -0.0004(19)
C28 0.058(2) 0.064(3) 0.0372(19) -0.0008(17) 0.0286(18) 0.001(2)
C29 0.0228(14) 0.0275(17) 0.0262(13) 0.0041(11) 0.0049(10) -0.0023(11)
C30 0.0252(15) 0.0314(15) 0.0321(15) 0.0015(12) 0.0058(12) 0.0006(12)
C31 0.0356(18) 0.0347(17) 0.0409(18) 0.0078(14) 0.0056(14) 0.0086(14)
C32 0.0404(19) 0.0450(19) 0.0321(17) 0.0117(14) 0.0019(14) -0.0003(15)
C33 0.048(2) 0.048(2) 0.0279(16) 0.0065(14) 0.0137(15) 0.0012(16)
C34 0.0346(15) 0.0345(14) 0.0306(13) 0.0024(16) 0.0108(12) 0.0024(17)
C35 0.051(2) 0.046(2) 0.045(2) 0.0030(16) 0.0205(18) 0.0143(18)
C36 0.070(3) 0.070(3) 0.047(2) 0.031(2) 0.008(2) 0.013(2)
C37 0.062(3) 0.051(2) 0.0424(19) 0.0019(16) 0.0269(18) 0.0180(19)
Cl4 0.0798(8) 0.0345(5) 0.0706(7) 0.0081(4) 0.0269(6) 0.0009(5)
Cl5 0.0506(6) 0.0502(6) 0.0847(8) -0.0090(5) -0.0009(6) -0.0053(5)
Cl6 0.0359(5) 0.0401(5) 0.0891(8) 0.0042(5) 0.0241(5) 0.0017(4)
C42 0.0379(19) 0.0321(16) 0.0476(19) -0.0019(14) 0.0204(16) -0.0003(14)
Cl1 0.0657(7) 0.0356(5) 0.0734(7) -0.0013(4) 0.0278(5) -0.0028(4)
Cl2 0.0338(5) 0.0402(5) 0.0927(8) -0.0016(5) 0.0242(5) -0.0035(4)
Cl3 0.0500(6) 0.0522(6) 0.0754(8) -0.0115(5) 0.0008(5) -0.0098(5)
C41 0.0339(18) 0.0369(17) 0.0453(18) -0.0053(14) 0.0192(15) -0.0036(14)

loop_
_atom_type_symbol
_atom_type_description
_atom_type_scat_dispersion_real
_atom_type_scat_dispersion_imag
_atom_type_scat_source
C C 0.0033 0.0016 'International Tables Vol C Tables 4.2.6.8 and 6.1.1.4'
H H 0.0000 0.0000 'International Tables Vol C Tables 4.2.6.8 and 6.1.1.4'
Cl Cl 0.1484 0.1585 'International Tables Vol C Tables 4.2.6.8 and 6.1.1.4'
N N 0.0061 0.0033 'International Tables Vol C Tables 4.2.6.8 and 6.1.1.4'
Ni Ni 0.3393 1.1124 'International Tables Vol C Tables 4.2.6.8 and 6.1.1.4'
O O 0.0106 0.0060 'International Tables Vol C Tables 4.2.6.8 and 6.1.1.4'

loop_
_geom_angle_atom_site_label_1
_geom_angle_atom_site_label_2
_geom_angle_atom_site_label_3
_geom_angle
_geom_angle_site_symmetry_1
_geom_angle_site_symmetry_3
_geom_angle_publ_flag
O1 Ni1 C1 87.81(10) . . ?
O1 Ni1 C21 90.76(10) . . ?
O21 Ni1 O1 178.75(10) . . ?
O21 Ni1 C1 91.73(11) . . ?
O21 Ni1 C21 89.75(11) . . ?
C21 Ni1 C1 177.32(13) . . ?
C4 O1 Ni1 124.76(19) . . ?
C24 O21 Ni1 128.37(19) . . ?
C1 N1 C2 110.5(2) . . ?
C1 N1 C9 126.3(2) . . ?
C2 N1 C9 122.9(3) . . ?
C1 N2 C3 111.5(3) . . ?
C1 N2 C5 119.2(2) . . ?
C3 N2 C5 128.9(2) . . ?
C21 N21 C22 110.7(2) . . ?
C21 N21 C29 126.3(2) . . ?
C22 N21 C29 122.2(3) . . ?
C21 N22 C23 111.5(2) . . ?
C21 N22 C25 122.9(2) . . ?
C23 N22 C25 125.4(2) . . ?
N1 C1 Ni1 135.9(2) . . ?
N1 C1 N2 104.6(2) . . ?
N2 C1 Ni1 119.2(2) . . ?
N1 C2 H2 126.3 . . ?
C3 C2 N1 107.5(3) . . ?
C3 C2 H2 126.3 . . ?
N2 C3 H3 127.0 . . ?
C2 C3 N2 106.0(3) . . ?
C2 C3 H3 127.0 . . ?
O1 C4 C5 115.6(2) . . ?
O2 C4 O1 123.0(3) . . ?
O2 C4 C5 121.3(3) . . ?
N2 C5 C4 103.5(2) . . ?
N2 C5 H5 107.3 . . ?
N2 C5 C6 113.3(2) . . ?
C4 C5 H5 107.3 . . ?
C6 C5 C4 117.5(2) . . ?
C6 C5 H5 107.3 . . ?
C5 C6 H6 109.5 . . ?
C5 C6 C7 109.0(3) . . ?
C5 C6 C8 110.9(3) . . ?
C7 C6 H6 109.5 . . ?
C7 C6 C8 108.5(3) . . ?
C8 C6 H6 109.5 . . ?
C6 C7 H7A 109.5 . . ?
C6 C7 H7B 109.5 . . ?
C6 C7 H7C 109.5 . . ?
H7A C7 H7B 109.5 . . ?
H7A C7 H7C 109.5 . . ?
H7B C7 H7C 109.5 . . ?
C6 C8 H8A 109.5 . . ?
C6 C8 H8B 109.5 . . ?
C6 C8 H8C 109.5 . . ?
H8A C8 H8B 109.5 . . ?
H8A C8 H8C 109.5 . . ?
H8B C8 H8C 109.5 . . ?
C10 C9 N1 118.8(3) . . ?
C10 C9 C14 122.9(3) . . ?
C14 C9 N1 118.3(3) . . ?
C9 C10 C11 117.6(3) . . ?
C9 C10 C15 121.9(3) . . ?
C11 C10 C15 120.5(3) . . ?
C10 C11 H11 119.1 . . ?
C12 C11 C10 121.7(3) . . ?
C12 C11 H11 119.1 . . ?
C11 C12 C16 120.8(4) . . ?
C13 C12 C11 118.6(3) . . ?
C13 C12 C16 120.6(4) . . ?
C12 C13 H13 118.9 . . ?
C12 C13 C14 122.1(3) . . ?
C14 C13 H13 118.9 . . ?
C9 C14 C17 121.4(3) . . ?
C13 C14 C9 117.1(3) . . ?
C13 C14 C17 121.5(3) . . ?
C10 C15 H15A 109.5 . . ?
C10 C15 H15B 109.5 . . ?
C10 C15 H15C 109.5 . . ?
H15A C15 H15B 109.5 . . ?
H15A C15 H15C 109.5 . . ?
H15B C15 H15C 109.5 . . ?
C12 C16 H16A 109.5 . . ?
C12 C16 H16B 109.5 . . ?
C12 C16 H16C 109.5 . . ?
H16A C16 H16B 109.5 . . ?
H16A C16 H16C 109.5 . . ?
H16B C16 H16C 109.5 . . ?
C14 C17 H17A 109.5 . . ?
C14 C17 H17B 109.5 . . ?
C14 C17 H17C 109.5 . . ?
H17A C17 H17B 109.5 . . ?
H17A C17 H17C 109.5 . . ?
H17B C17 H17C 109.5 . . ?
N21 C21 Ni1 133.0(2) . . ?
N22 C21 Ni1 122.7(2) . . ?
N22 C21 N21 104.3(2) . . ?
N21 C22 H22 126.5 . . ?
C23 C22 N21 107.0(3) . . ?
C23 C22 H22 126.5 . . ?
N22 C23 H23 126.8 . . ?
C22 C23 N22 106.5(3) . . ?
C22 C23 H23 126.8 . . ?
O21 C24 C25 118.7(2) . . ?
O22 C24 O21 122.7(3) . . ?
O22 C24 C25 118.6(3) . . ?
N22 C25 C24 109.7(2) . . ?
N22 C25 H25 107.4 . . ?
N22 C25 C26 112.3(2) . . ?
C24 C25 H25 107.4 . . ?
C24 C25 C26 112.5(2) . . ?
C26 C25 H25 107.4 . . ?
C25 C26 H26 108.2 . . ?
C25 C26 C27 109.6(3) . . ?
C27 C26 H26 108.2 . . ?
C28 C26 C25 111.5(3) . . ?
C28 C26 H26 108.2 . . ?
C28 C26 C27 111.1(3) . . ?
C26 C27 H27A 109.5 . . ?
C26 C27 H27B 109.5 . . ?
C26 C27 H27C 109.5 . . ?
H27A C27 H27B 109.5 . . ?
H27A C27 H27C 109.5 . . ?
H27B C27 H27C 109.5 . . ?
C26 C28 H28A 109.5 . . ?
C26 C28 H28B 109.5 . . ?
C26 C28 H28C 109.5 . . ?
H28A C28 H28B 109.5 . . ?
H28A C28 H28C 109.5 . . ?
H28B C28 H28C 109.5 . . ?
C30 C29 N21 119.1(3) . . ?
C30 C29 C34 122.4(3) . . ?
C34 C29 N21 118.4(3) . . ?
C29 C30 C31 117.5(3) . . ?
C29 C30 C35 121.8(3) . . ?
C31 C30 C35 120.8(3) . . ?
C30 C31 H31 118.9 . . ?
C32 C31 C30 122.3(3) . . ?
C32 C31 H31 118.9 . . ?
C31 C32 C33 118.6(3) . . ?
C31 C32 C36 120.9(4) . . ?
C33 C32 C36 120.5(4) . . ?
C32 C33 H33 119.1 . . ?
C32 C33 C34 121.9(3) . . ?
C34 C33 H33 119.1 . . ?
C29 C34 C33 117.4(3) . . ?
C29 C34 C37 122.1(3) . . ?
C33 C34 C37 120.4(3) . . ?
C30 C35 H35A 109.5 . . ?
C30 C35 H35B 109.5 . . ?
C30 C35 H35C 109.5 . . ?
H35A C35 H35B 109.5 . . ?
H35A C35 H35C 109.5 . . ?
H35B C35 H35C 109.5 . . ?
C32 C36 H36A 109.5 . . ?
C32 C36 H36B 109.5 . . ?
C32 C36 H36C 109.5 . . ?
H36A C36 H36B 109.5 . . ?
H36A C36 H36C 109.5 . . ?
H36B C36 H36C 109.5 . . ?
C34 C37 H37A 109.5 . . ?
C34 C37 H37B 109.5 . . ?
C34 C37 H37C 109.5 . . ?
H37A C37 H37B 109.5 . . ?
H37A C37 H37C 109.5 . . ?
H37B C37 H37C 109.5 . . ?
Cl4 C42 H42 108.7 . . ?
Cl5 C42 Cl4 110.6(2) . . ?
Cl5 C42 Cl6 109.72(19) . . ?
Cl5 C42 H42 108.7 . . ?
Cl6 C42 Cl4 110.5(2) . . ?
Cl6 C42 H42 108.7 . . ?
Cl1 C41 H41 108.5 . . ?
Cl2 C41 Cl1 110.74(19) . . ?
Cl2 C41 H41 108.5 . . ?
Cl3 C41 Cl1 110.3(2) . . ?
Cl3 C41 Cl2 110.18(19) . . ?
Cl3 C41 H41 108.5 . . ?

loop_
_geom_bond_atom_site_label_1
_geom_bond_atom_site_label_2
_geom_bond_distance
_geom_bond_site_symmetry_2
_geom_bond_publ_flag
Ni1 O1 1.874(2) . ?
Ni1 O21 1.860(2) . ?
Ni1 C1 1.911(3) . ?
Ni1 C21 1.893(3) . ?
O1 C4 1.284(4) . ?
O2 C4 1.227(4) . ?
O21 C24 1.292(3) . ?
O22 C24 1.222(4) . ?
N1 C1 1.348(4) . ?
N1 C2 1.389(4) . ?
N1 C9 1.445(4) . ?
N2 C1 1.349(4) . ?
N2 C3 1.386(4) . ?
N2 C5 1.490(4) . ?
N21 C21 1.358(4) . ?
N21 C22 1.388(4) . ?
N21 C29 1.442(4) . ?
N22 C21 1.350(3) . ?
N22 C23 1.383(4) . ?
N22 C25 1.463(4) . ?
C2 H2 0.9500 . ?
C2 C3 1.335(5) . ?
C3 H3 0.9500 . ?
C4 C5 1.542(4) . ?
C5 H5 1.0000 . ?
C5 C6 1.522(4) . ?
C6 H6 1.0000 . ?
C6 C7 1.536(5) . ?
C6 C8 1.536(5) . ?
C7 H7A 0.9800 . ?
C7 H7B 0.9800 . ?
C7 H7C 0.9800 . ?
C8 H8A 0.9800 . ?
C8 H8B 0.9800 . ?
C8 H8C 0.9800 . ?
C9 C10 1.383(4) . ?
C9 C14 1.393(4) . ?
C10 C11 1.390(5) . ?
C10 C15 1.495(5) . ?
C11 H11 0.9500 . ?
C11 C12 1.384(5) . ?
C12 C13 1.383(5) . ?
C12 C16 1.502(5) . ?
C13 H13 0.9500 . ?
C13 C14 1.389(5) . ?
C14 C17 1.502(5) . ?
C15 H15A 0.9800 . ?
C15 H15B 0.9800 . ?
C15 H15C 0.9800 . ?
C16 H16A 0.9800 . ?
C16 H16B 0.9800 . ?
C16 H16C 0.9800 . ?
C17 H17A 0.9800 . ?
C17 H17B 0.9800 . ?
C17 H17C 0.9800 . ?
C22 H22 0.9500 . ?
C22 C23 1.341(4) . ?
C23 H23 0.9500 . ?
C24 C25 1.534(4) . ?
C25 H25 1.0000 . ?
C25 C26 1.534(4) . ?
C26 H26 1.0000 . ?
C26 C27 1.536(5) . ?
C26 C28 1.526(5) . ?
C27 H27A 0.9800 . ?
C27 H27B 0.9800 . ?
C27 H27C 0.9800 . ?
C28 H28A 0.9800 . ?
C28 H28B 0.9800 . ?
C28 H28C 0.9800 . ?
C29 C30 1.391(4) . ?
C29 C34 1.393(4) . ?
C30 C31 1.395(4) . ?
C30 C35 1.498(5) . ?
C31 H31 0.9500 . ?
C31 C32 1.373(5) . ?
C32 C33 1.387(5) . ?
C32 C36 1.511(5) . ?
C33 H33 0.9500 . ?
C33 C34 1.396(5) . ?
C34 C37 1.500(5) . ?
C35 H35A 0.9800 . ?
C35 H35B 0.9800 . ?
C35 H35C 0.9800 . ?
C36 H36A 0.9800 . ?
C36 H36B 0.9800 . ?
C36 H36C 0.9800 . ?
C37 H37A 0.9800 . ?
C37 H37B 0.9800 . ?
C37 H37C 0.9800 . ?
Cl4 C42 1.759(4) . ?
Cl5 C42 1.750(4) . ?
Cl6 C42 1.751(4) . ?
C42 H42 1.0000 . ?
Cl1 C41 1.764(4) . ?
Cl2 C41 1.753(4) . ?
Cl3 C41 1.745(4) . ?
C41 H41 1.0000 . ?

loop_
_geom_torsion_atom_site_label_1
_geom_torsion_atom_site_label_2
_geom_torsion_atom_site_label_3
_geom_torsion_atom_site_label_4
_geom_torsion
_geom_torsion_site_symmetry_1
_geom_torsion_site_symmetry_2
_geom_torsion_site_symmetry_3
_geom_torsion_site_symmetry_4
_geom_torsion_publ_flag
Ni1 O1 C4 O2 169.4(2) . . . . ?
Ni1 O1 C4 C5 -8.6(4) . . . . ?
Ni1 O21 C24 O22 -174.0(2) . . . . ?
Ni1 O21 C24 C25 7.6(4) . . . . ?
O1 Ni1 C21 N21 -36.9(3) . . . . ?
O1 Ni1 C21 N22 143.9(2) . . . . ?
O1 C4 C5 N2 63.0(3) . . . . ?
O1 C4 C5 C6 -171.2(3) . . . . ?
O2 C4 C5 N2 -115.0(3) . . . . ?
O2 C4 C5 C6 10.7(4) . . . . ?
O21 Ni1 C21 N21 144.3(3) . . . . ?
O21 Ni1 C21 N22 -35.0(2) . . . . ?
O21 C24 C25 N22 -48.6(3) . . . . ?
O21 C24 C25 C26 77.0(3) . . . . ?
O22 C24 C25 N22 132.9(3) . . . . ?
O22 C24 C25 C26 -101.5(3) . . . . ?
N1 C2 C3 N2 0.8(3) . . . . ?
N1 C9 C10 C11 -177.5(3) . . . . ?
N1 C9 C10 C15 2.6(5) . . . . ?
N1 C9 C14 C13 177.2(3) . . . . ?
N1 C9 C14 C17 -2.3(5) . . . . ?
N2 C5 C6 C7 177.9(3) . . . . ?
N2 C5 C6 C8 -62.8(3) . . . . ?
N21 C22 C23 N22 -0.1(3) . . . . ?
N21 C29 C30 C31 175.8(3) . . . . ?
N21 C29 C30 C35 -2.7(5) . . . . ?
N21 C29 C34 C33 -176.3(3) . . . . ?
N21 C29 C34 C37 2.9(5) . . . . ?
N22 C25 C26 C27 -179.7(3) . . . . ?
N22 C25 C26 C28 -56.2(3) . . . . ?
C1 Ni1 O1 C4 -39.2(2) . . . . ?
C1 Ni1 O21 C24 -152.5(3) . . . . ?
C1 N1 C2 C3 0.3(4) . . . . ?
C1 N1 C9 C10 -104.1(4) . . . . ?
C1 N1 C9 C14 79.1(4) . . . . ?
C1 N2 C3 C2 -1.7(3) . . . . ?
C1 N2 C5 C4 -57.9(3) . . . . ?
C1 N2 C5 C6 173.7(3) . . . . ?
C2 N1 C1 Ni1 172.0(2) . . . . ?
C2 N1 C1 N2 -1.3(3) . . . . ?
C2 N1 C9 C10 83.5(4) . . . . ?
C2 N1 C9 C14 -93.3(4) . . . . ?
C3 N2 C1 Ni1 -172.8(2) . . . . ?
C3 N2 C1 N1 1.9(3) . . . . ?
C3 N2 C5 C4 113.8(3) . . . . ?
C3 N2 C5 C6 -14.6(4) . . . . ?
C4 C5 C6 C7 57.1(4) . . . . ?
C4 C5 C6 C8 176.5(3) . . . . ?
C5 N2 C1 Ni1 0.2(3) . . . . ?
C5 N2 C1 N1 174.9(2) . . . . ?
C5 N2 C3 C2 -173.9(3) . . . . ?
C9 N1 C1 Ni1 -1.3(5) . . . . ?
C9 N1 C1 N2 -174.6(3) . . . . ?
C9 N1 C2 C3 173.8(3) . . . . ?
C9 C10 C11 C12 0.4(5) . . . . ?
C10 C9 C14 C13 0.6(5) . . . . ?
C10 C9 C14 C17 -178.9(3) . . . . ?
C10 C11 C12 C13 0.3(6) . . . . ?
C10 C11 C12 C16 -178.5(4) . . . . ?
C11 C12 C13 C14 -0.6(6) . . . . ?
C12 C13 C14 C9 0.1(6) . . . . ?
C12 C13 C14 C17 179.6(4) . . . . ?
C14 C9 C10 C11 -0.8(5) . . . . ?
C14 C9 C10 C15 179.2(3) . . . . ?
C15 C10 C11 C12 -179.7(4) . . . . ?
C16 C12 C13 C14 178.2(4) . . . . ?
C21 Ni1 O1 C4 138.6(2) . . . . ?
C21 Ni1 O21 C24 29.7(3) . . . . ?
C21 N21 C22 C23 0.6(3) . . . . ?
C21 N21 C29 C30 115.7(3) . . . . ?
C21 N21 C29 C34 -68.9(4) . . . . ?
C21 N22 C23 C22 -0.5(3) . . . . ?
C21 N22 C25 C24 42.6(3) . . . . ?
C21 N22 C25 C26 -83.2(3) . . . . ?
C22 N21 C21 Ni1 179.8(2) . . . . ?
C22 N21 C21 N22 -0.9(3) . . . . ?
C22 N21 C29 C30 -75.3(4) . . . . ?
C22 N21 C29 C34 100.1(4) . . . . ?
C23 N22 C21 Ni1 -179.7(2) . . . . ?
C23 N22 C21 N21 0.9(3) . . . . ?
C23 N22 C25 C24 -133.7(3) . . . . ?
C23 N22 C25 C26 100.5(3) . . . . ?
C24 C25 C26 C27 56.0(3) . . . . ?
C24 C25 C26 C28 179.5(3) . . . . ?
C25 N22 C21 Ni1 3.5(4) . . . . ?
C25 N22 C21 N21 -175.9(2) . . . . ?
C25 N22 C23 C22 176.2(3) . . . . ?
C29 N21 C21 Ni1 -10.2(4) . . . . ?
C29 N21 C21 N22 169.2(3) . . . . ?
C29 N21 C22 C23 -169.9(3) . . . . ?
C29 C30 C31 C32 0.2(5) . . . . ?
C30 C29 C34 C33 -1.0(5) . . . . ?
C30 C29 C34 C37 178.2(3) . . . . ?
C30 C31 C32 C33 -0.2(5) . . . . ?
C30 C31 C32 C36 -179.7(4) . . . . ?
C31 C32 C33 C34 -0.3(6) . . . . ?
C32 C33 C34 C29 0.9(5) . . . . ?
C32 C33 C34 C37 -178.3(4) . . . . ?
C34 C29 C30 C31 0.5(5) . . . . ?
C34 C29 C30 C35 -178.0(3) . . . . ?
C35 C30 C31 C32 178.6(4) . . . . ?
C36 C32 C33 C34 179.2(4) . . . . ?

loop_
_twin_individual_id
_twin_individual_mass_fraction_refined
1 0.967(11)
2 0.033(11)
